data_4342856
loop_
_publ_author_name
'Morrison, Gregory'
'Ramanantoanina, Harry'
'Urland, Werner'
'Smith, Mark D.'
'Zur Loye, Hans-Conrad'

_publ_section_title
;
 Flux Synthesis, Structure, Properties, and Theoretical Magnetic Study of
 Uranium(IV)-Containing A2USi6O15 (A = K, Rb) with an Intriguing
 Green-to-Purple, Crystal-to-Crystal Structural Transition in the K
 Analogue.
;
_journal_issue 11
_journal_name_full 'Inorganic chemistry'
_journal_page_first 5504
_journal_page_last 5511
_journal_paper_doi 10.1021/acs.inorgchem.5b00556
_journal_volume 54
_journal_year 2015
_chemical_formula_moiety 'K2 O15 Si6 U'
_chemical_formula_sum 'K2 O15 Si6 U'
_chemical_formula_weight 724.77
_space_group_crystal_system triclinic
_space_group_IT_number 2
_space_group_name_Hall '-P 1'
_space_group_name_H-M_alt 'P -1'
_symmetry_space_group_name_Hall '-P 1'
_symmetry_space_group_name_H-M 'P -1'
_audit_creation_method SHELXL-2014/6
_cell_angle_alpha 99.514(2)
_cell_angle_beta 91.002(2)
_cell_angle_gamma 106.116(2)
_cell_formula_units_Z 4
_cell_length_a 7.2196(5)
_cell_length_b 12.0518(8)
_cell_length_c 17.1967(12)
_cell_measurement_reflns_used 9676
_cell_measurement_temperature 296(2)
_cell_measurement_theta_max 37.454
_cell_measurement_theta_min 2.325
_cell_volume 1414.52(17)
_computing_cell_refinement 'SAINT-Plus Version 6.45 (Bruker, 2001)'
_computing_data_collection 'SMART Version 5.631 (Bruker, 2001)'
_computing_data_reduction 'SAINT-Plus Version 6.45 (Bruker, 2001)'
_computing_molecular_graphics various
_computing_publication_material various
_computing_structure_refinement 'SHELXL-2014/6 (Sheldrick, 2014)'
_computing_structure_solution 'SHELXS97 (Sheldrick, 2008)'
_diffrn_ambient_temperature 296(2)
_diffrn_measured_fraction_theta_full 1.000
_diffrn_measured_fraction_theta_max 0.929
_diffrn_measurement_device_type 'Bruker SMART APEX CCD diffractometer'
_diffrn_measurement_method 'omega and phi scans'
_diffrn_radiation_type MoK\a
_diffrn_radiation_wavelength 0.71073
_diffrn_reflns_av_R_equivalents 0.0350
_diffrn_reflns_av_unetI/netI 0.0370
_diffrn_reflns_laue_measured_fraction_full 1.000
_diffrn_reflns_laue_measured_fraction_max 0.929
_diffrn_reflns_limit_h_max 10
_diffrn_reflns_limit_h_min -11
_diffrn_reflns_limit_k_max 18
_diffrn_reflns_limit_k_min -18
_diffrn_reflns_limit_l_max 27
_diffrn_reflns_limit_l_min -27
_diffrn_reflns_number 43979
_diffrn_reflns_point_group_measured_fraction_full 1.000
_diffrn_reflns_point_group_measured_fraction_max 0.929
_diffrn_reflns_theta_full 25.242
_diffrn_reflns_theta_max 35.033
_diffrn_reflns_theta_min 1.203
_diffrn_source 'sealed tube'
_exptl_absorpt_coefficient_mu 12.654
_exptl_absorpt_correction_T_max 1.0000
_exptl_absorpt_correction_T_min 0.6532
_exptl_absorpt_correction_type multi-scan
_exptl_absorpt_process_details 'SADABS Version 2.05 (Bruker, 2001)'
_exptl_crystal_colour 'light purple'
_exptl_crystal_density_diffrn 3.403
_exptl_crystal_description irregular
_exptl_crystal_F_000 1336
_exptl_crystal_size_max 0.120
_exptl_crystal_size_mid 0.100
_exptl_crystal_size_min 0.080
_refine_diff_density_max 2.894
_refine_diff_density_min -1.233
_refine_diff_density_rms 0.247
_refine_ls_extinction_method none
_refine_ls_goodness_of_fit_ref 1.047
_refine_ls_hydrogen_treatment undef
_refine_ls_matrix_type full
_refine_ls_number_parameters 433
_refine_ls_number_reflns 11604
_refine_ls_number_restraints 0
_refine_ls_restrained_S_all 1.047
_refine_ls_R_factor_all 0.0351
_refine_ls_R_factor_gt 0.0294
_refine_ls_shift/su_max 0.002
_refine_ls_shift/su_mean 0.000
_refine_ls_structure_factor_coef Fsqd
_refine_ls_weighting_details 'w=1/[\s^2^(Fo^2^)+(0.0267P)^2^+2.8824P] where P=(Fo^2^+2Fc^2^)/3'
_refine_ls_weighting_scheme calc
_refine_ls_wR_factor_gt 0.0604
_refine_ls_wR_factor_ref 0.0624
_reflns_number_gt 10408
_reflns_number_total 11604
_reflns_threshold_expression 'I > 2\s(I)'
_cod_data_source_file ic5b00556_si_004.cif
_cod_data_source_block kusiolts
_cod_depositor_comments 'Adding full bibliography for 4342855--4342857.cif.'
_cod_database_code 4342856
_shelx_space_group_comment
; 
The symmetry employed for this shelxl refinement is uniquely defined 
by the following loop, which should always be used as a source of 
symmetry information in preference to the above space-group names. 
They are only intended as comments. 
;
_shelx_estimated_absorpt_t_min 0.312
_shelx_estimated_absorpt_t_max 0.431
_shelxl_version_number 2014/6

loop_
_space_group_symop_operation_xyz
'x, y, z'
'-x, -y, -z'

loop_
_atom_site_label
_atom_site_type_symbol
_atom_site_fract_x
_atom_site_fract_y
_atom_site_fract_z
_atom_site_U_iso_or_equiv
_atom_site_adp_type
_atom_site_occupancy
_atom_site_site_symmetry_order
_atom_site_calc_flag
U1 U 0.10689(2) 0.22522(2) 0.86405(2) 0.00546(3) Uani 1 1 d
U2 U 0.12330(2) 0.26080(2) 0.39049(2) 0.00536(3) Uani 1 1 d
K1 K 0.29833(11) 0.62371(7) 0.51851(4) 0.01249(13) Uani 1 1 d
K2 K 0.35663(11) 0.67577(6) 0.03772(4) 0.01001(12) Uani 1 1 d
K3 K 0.38397(12) 0.79487(7) 0.24957(5) 0.01791(16) Uani 1 1 d
K4 K 0.60529(12) 0.24057(7) 0.26015(5) 0.01854(16) Uani 1 1 d
Si1 Si 0.03070(13) 0.49356(8) 0.30717(5) 0.00582(15) Uani 1 1 d
Si2 Si 0.05588(13) 0.10377(8) 0.65840(5) 0.00588(15) Uani 1 1 d
Si3 Si 0.06896(13) 0.51217(8) 0.86554(5) 0.00605(15) Uani 1 1 d
Si4 Si 0.07706(13) 0.16098(8) 0.17234(5) 0.00578(15) Uani 1 1 d
Si5 Si 0.16096(13) 0.33393(8) 0.59641(5) 0.00581(15) Uani 1 1 d
Si6 Si 0.19117(13) 0.35941(8) 0.06808(5) 0.00590(15) Uani 1 1 d
Si7 Si 0.26624(13) 0.97804(8) 0.07748(5) 0.00631(15) Uani 1 1 d
Si8 Si 0.30531(13) 0.05941(8) 0.43563(5) 0.00575(15) Uani 1 1 d
Si9 Si 0.44922(13) 0.51052(8) 0.33207(5) 0.00615(15) Uani 1 1 d
Si10 Si 0.55068(13) 0.51967(8) 0.16515(5) 0.00593(15) Uani 1 1 d
Si11 Si 0.68479(13) 0.02842(8) 0.39945(5) 0.00577(15) Uani 1 1 d
Si12 Si 0.69323(13) 0.01074(8) 0.10567(5) 0.00615(15) Uani 1 1 d
O1 O 0.0150(3) 0.8503(2) 0.25850(14) 0.0087(4) Uani 1 1 d
O2 O 0.0300(3) 0.6107(2) 0.64399(14) 0.0085(4) Uani 1 1 d
O3 O 0.0304(3) 0.6245(2) 0.13965(14) 0.0081(4) Uani 1 1 d
O4 O 0.0344(4) 0.5606(2) 0.78540(14) 0.0095(4) Uani 1 1 d
O5 O 0.0679(3) 0.4029(2) 0.66679(14) 0.0090(4) Uani 1 1 d
O6 O 0.0764(3) 0.1952(2) 0.59774(14) 0.0085(4) Uani 1 1 d
O7 O 0.0957(3) 0.01923(19) 0.38609(13) 0.0061(4) Uani 1 1 d
O8 O 0.1083(3) 0.3610(2) 0.51224(14) 0.0086(4) Uani 1 1 d
O9 O 0.1275(3) 0.0439(2) 0.12785(14) 0.0084(4) Uani 1 1 d
O10 O 0.1513(3) 0.1951(2) 0.26313(14) 0.0094(4) Uani 1 1 d
O11 O 0.1759(4) 0.2659(2) 0.12605(14) 0.0100(4) Uani 1 1 d
O12 O 0.1849(3) 0.8431(2) 0.08498(15) 0.0100(4) Uani 1 1 d
O13 O 0.2609(3) 0.0718(2) 0.66565(13) 0.0076(4) Uani 1 1 d
O14 O 0.2631(3) 0.5591(2) 0.31677(15) 0.0098(4) Uani 1 1 d
O15 O 0.2871(3) 0.0006(2) 0.51350(14) 0.0089(4) Uani 1 1 d
O16 O 0.3031(3) 0.1079(2) 0.86565(14) 0.0091(4) Uani 1 1 d
O17 O 0.3517(3) 0.4805(2) 0.10994(14) 0.0076(4) Uani 1 1 d
O18 O 0.3598(3) 0.1988(2) 0.44811(14) 0.0084(4) Uani 1 1 d
O19 O 0.3935(3) 0.3749(2) 0.61906(14) 0.0085(4) Uani 1 1 d
O20 O 0.3995(3) 0.4051(2) 0.38020(14) 0.0088(4) Uani 1 1 d
O21 O 0.4531(3) 0.0063(2) 0.37964(14) 0.0076(4) Uani 1 1 d
O22 O 0.4850(3) 0.0384(2) 0.11763(14) 0.0089(4) Uani 1 1 d
O23 O 0.5213(3) 0.4657(2) 0.24649(13) 0.0082(4) Uani 1 1 d
O24 O 0.6274(3) 0.6594(2) 0.18169(14) 0.0083(4) Uani 1 1 d
O25 O 0.6968(3) 0.4558(2) 0.11605(14) 0.0076(4) Uani 1 1 d
O26 O 0.7369(4) 0.0029(2) 0.01336(14) 0.0108(5) Uani 1 1 d
O27 O 0.7515(3) 0.6873(2) 0.01735(14) 0.0091(4) Uani 1 1 d
O28 O 0.8061(3) 0.1580(2) 0.39214(14) 0.0089(4) Uani 1 1 d
O29 O 0.8413(3) 0.1280(2) 0.15912(14) 0.0082(4) Uani 1 1 d
O30 O 0.9943(3) 0.4008(2) 0.06321(14) 0.0086(4) Uani 1 1 d

loop_
_atom_site_aniso_label
_atom_site_aniso_U_11
_atom_site_aniso_U_22
_atom_site_aniso_U_33
_atom_site_aniso_U_23
_atom_site_aniso_U_13
_atom_site_aniso_U_12
U1 0.00550(5) 0.00565(5) 0.00510(5) 0.00021(4) 0.00025(4) 0.00180(4)
U2 0.00550(5) 0.00556(5) 0.00494(5) 0.00053(4) 0.00022(4) 0.00167(4)
K1 0.0111(3) 0.0138(3) 0.0116(3) 0.0014(2) 0.0000(3) 0.0026(3)
K2 0.0108(3) 0.0104(3) 0.0095(3) 0.0003(2) 0.0004(2) 0.0050(2)
K3 0.0130(4) 0.0198(4) 0.0189(4) -0.0071(3) -0.0031(3) 0.0076(3)
K4 0.0169(4) 0.0151(3) 0.0220(4) -0.0030(3) -0.0005(3) 0.0058(3)
Si1 0.0064(4) 0.0056(4) 0.0054(4) 0.0001(3) 0.0003(3) 0.0021(3)
Si2 0.0055(4) 0.0063(4) 0.0057(4) 0.0001(3) 0.0003(3) 0.0019(3)
Si3 0.0063(4) 0.0064(4) 0.0057(4) 0.0002(3) 0.0005(3) 0.0027(3)
Si4 0.0058(4) 0.0058(4) 0.0056(4) -0.0001(3) 0.0002(3) 0.0022(3)
Si5 0.0065(4) 0.0055(4) 0.0055(4) 0.0004(3) 0.0005(3) 0.0022(3)
Si6 0.0059(4) 0.0064(4) 0.0053(4) -0.0001(3) 0.0002(3) 0.0022(3)
Si7 0.0057(4) 0.0057(4) 0.0076(4) 0.0010(3) 0.0014(3) 0.0018(3)
Si8 0.0063(4) 0.0061(4) 0.0050(4) 0.0003(3) -0.0001(3) 0.0023(3)
Si9 0.0057(4) 0.0066(4) 0.0055(4) 0.0005(3) -0.0004(3) 0.0010(3)
Si10 0.0062(4) 0.0062(4) 0.0051(4) 0.0000(3) 0.0006(3) 0.0020(3)
Si11 0.0059(4) 0.0053(4) 0.0061(4) 0.0010(3) 0.0008(3) 0.0017(3)
Si12 0.0057(4) 0.0065(4) 0.0063(4) 0.0008(3) 0.0001(3) 0.0021(3)
O1 0.0077(10) 0.0110(10) 0.0069(10) -0.0007(8) -0.0003(8) 0.0034(8)
O2 0.0082(11) 0.0078(10) 0.0102(10) 0.0029(8) 0.0011(8) 0.0026(8)
O3 0.0085(11) 0.0072(10) 0.0089(10) 0.0006(8) 0.0005(8) 0.0032(8)
O4 0.0129(11) 0.0092(10) 0.0062(10) -0.0001(8) -0.0017(8) 0.0039(9)
O5 0.0108(11) 0.0090(10) 0.0081(10) 0.0008(8) 0.0022(8) 0.0047(8)
O6 0.0109(11) 0.0069(10) 0.0079(10) 0.0009(8) -0.0007(8) 0.0031(8)
O7 0.0060(10) 0.0036(9) 0.0073(10) -0.0003(7) -0.0005(8) 0.0000(7)
O8 0.0113(11) 0.0086(10) 0.0064(10) 0.0005(8) 0.0002(8) 0.0039(8)
O9 0.0081(11) 0.0076(10) 0.0092(10) -0.0011(8) 0.0015(8) 0.0032(8)
O10 0.0098(11) 0.0124(11) 0.0056(10) 0.0000(8) -0.0004(8) 0.0032(9)
O11 0.0105(11) 0.0088(10) 0.0115(11) 0.0038(8) 0.0027(9) 0.0027(8)
O12 0.0078(11) 0.0074(10) 0.0146(11) 0.0020(9) 0.0033(9) 0.0015(8)
O13 0.0061(10) 0.0102(10) 0.0064(10) 0.0000(8) -0.0011(8) 0.0031(8)
O14 0.0056(10) 0.0103(10) 0.0131(11) 0.0023(9) -0.0015(9) 0.0017(8)
O15 0.0095(11) 0.0112(11) 0.0064(10) 0.0015(8) 0.0005(8) 0.0034(9)
O16 0.0108(11) 0.0068(10) 0.0107(11) 0.0023(8) 0.0035(9) 0.0035(8)
O17 0.0064(10) 0.0073(10) 0.0084(10) -0.0007(8) -0.0012(8) 0.0023(8)
O18 0.0086(11) 0.0054(10) 0.0111(11) 0.0006(8) -0.0019(8) 0.0024(8)
O19 0.0063(10) 0.0084(10) 0.0095(10) -0.0014(8) 0.0002(8) 0.0019(8)
O20 0.0077(11) 0.0090(10) 0.0096(10) 0.0028(8) 0.0002(8) 0.0016(8)
O21 0.0074(10) 0.0081(10) 0.0079(10) 0.0015(8) -0.0003(8) 0.0032(8)
O22 0.0076(11) 0.0096(10) 0.0088(10) -0.0005(8) -0.0007(8) 0.0026(8)
O23 0.0095(11) 0.0086(10) 0.0063(10) 0.0012(8) 0.0010(8) 0.0024(8)
O24 0.0083(11) 0.0058(10) 0.0100(11) 0.0003(8) 0.0015(8) 0.0011(8)
O25 0.0071(10) 0.0072(10) 0.0079(10) -0.0012(8) -0.0006(8) 0.0024(8)
O26 0.0117(12) 0.0141(11) 0.0069(10) 0.0019(9) 0.0017(9) 0.0040(9)
O27 0.0098(11) 0.0113(11) 0.0063(10) -0.0003(8) -0.0002(8) 0.0042(9)
O28 0.0070(10) 0.0076(10) 0.0120(11) 0.0029(8) 0.0017(8) 0.0010(8)
O29 0.0066(10) 0.0084(10) 0.0086(10) -0.0026(8) 0.0005(8) 0.0028(8)
O30 0.0077(11) 0.0105(10) 0.0075(10) 0.0007(8) 0.0002(8) 0.0031(8)

loop_
_atom_type_symbol
_atom_type_description
_atom_type_scat_dispersion_real
_atom_type_scat_dispersion_imag
_atom_type_scat_source
O O 0.0106 0.0060 'International Tables Vol C Tables 4.2.6.8 and 6.1.1.4'
Si Si 0.0817 0.0704 'International Tables Vol C Tables 4.2.6.8 and 6.1.1.4'
K K 0.2009 0.2494 'International Tables Vol C Tables 4.2.6.8 and 6.1.1.4'
U U -9.6767 9.6646 'International Tables Vol C Tables 4.2.6.8 and 6.1.1.4'

loop_
_geom_angle_atom_site_label_1
_geom_angle_atom_site_label_2
_geom_angle_atom_site_label_3
_geom_angle
_geom_angle_site_symmetry_1
_geom_angle_site_symmetry_3
O1 U1 O27 174.99(9) 2_566 2_666
O1 U1 O16 95.04(9) 2_566 .
O27 U1 O16 85.18(9) 2_666 .
O1 U1 O24 90.55(9) 2_566 2_666
O27 U1 O24 84.53(9) 2_666 2_666
O16 U1 O24 81.46(8) . 2_666
O1 U1 O12 92.22(9) 2_566 2_566
O27 U1 O12 92.26(9) 2_666 2_566
O16 U1 O12 114.07(8) . 2_566
O24 U1 O12 163.89(9) 2_666 2_566
O1 U1 O3 88.51(9) 2_566 2_566
O27 U1 O3 90.25(9) 2_666 2_566
O16 U1 O3 167.42(9) . 2_566
O24 U1 O3 86.45(8) 2_666 2_566
O12 U1 O3 77.76(8) 2_566 2_566
O1 U1 Si7 86.81(6) 2_566 2_566
O27 U1 Si7 98.19(6) 2_666 2_566
O16 U1 Si7 91.46(6) . 2_566
O24 U1 Si7 172.21(6) 2_666 2_566
O12 U1 Si7 23.82(6) 2_566 2_566
O3 U1 Si7 100.79(6) 2_566 2_566
O1 U1 K3 46.93(6) 2_566 2_566
O27 U1 K3 134.81(6) 2_666 2_566
O16 U1 K3 136.05(6) . 2_566
O24 U1 K3 114.14(6) 2_666 2_566
O12 U1 K3 58.19(6) 2_566 2_566
O3 U1 K3 53.05(6) 2_566 2_566
Si7 U1 K3 68.97(2) 2_566 2_566
O1 U1 K2 132.48(6) 2_566 2_666
O27 U1 K2 44.26(6) 2_666 2_666
O16 U1 K2 54.41(6) . 2_666
O24 U1 K2 53.36(6) 2_666 2_666
O12 U1 K2 131.46(6) 2_566 2_666
O3 U1 K2 114.96(6) 2_566 2_666
Si7 U1 K2 124.457(19) 2_566 2_666
K3 U1 K2 165.535(17) 2_566 2_666
O1 U1 K2 100.55(6) 2_566 2_566
O27 U1 K2 81.81(6) 2_666 2_566
O16 U1 K2 146.24(6) . 2_566
O24 U1 K2 127.70(6) 2_666 2_566
O12 U1 K2 36.23(6) 2_566 2_566
O3 U1 K2 43.64(6) 2_566 2_566
Si7 U1 K2 60.050(19) 2_566 2_566
K3 U1 K2 53.831(16) 2_566 2_566
K2 U1 K2 125.310(19) 2_666 2_566
O1 U1 K3 79.57(6) 2_566 2_666
O27 U1 K3 97.09(6) 2_666 2_666
O16 U1 K3 46.38(6) . 2_666
O24 U1 K3 38.94(6) 2_666 2_666
O12 U1 K3 156.95(6) 2_566 2_666
O3 U1 K3 123.03(6) 2_566 2_666
Si7 U1 K3 133.28(2) 2_566 2_666
K3 U1 K3 123.75(2) 2_566 2_666
K2 U1 K3 52.920(16) 2_666 2_666
K2 U1 K3 166.394(16) 2_566 2_666
O10 U2 O8 169.11(8) . .
O10 U2 O2 90.45(9) . 2_566
O8 U2 O2 81.22(8) . 2_566
O10 U2 O28 95.74(9) . 1_455
O8 U2 O28 89.45(9) . 1_455
O2 U2 O28 78.36(8) 2_566 1_455
O10 U2 O20 85.09(9) . .
O8 U2 O20 87.14(9) . .
O2 U2 O20 84.48(8) 2_566 .
O28 U2 O20 162.81(9) 1_455 .
O10 U2 O18 99.96(9) . .
O8 U2 O18 85.68(8) . .
O2 U2 O18 157.85(8) 2_566 .
O28 U2 O18 119.47(8) 1_455 .
O20 U2 O18 77.07(8) . .
O10 U2 O7 76.57(8) . .
O8 U2 O7 114.23(7) . .
O2 U2 O7 144.89(8) 2_566 .
O28 U2 O7 70.85(7) 1_455 .
O20 U2 O7 125.71(8) . .
O18 U2 O7 57.20(7) . .
O10 U2 Si8 88.55(6) . .
O8 U2 Si8 100.37(6) . .
O2 U2 Si8 174.87(6) 2_566 .
O28 U2 Si8 96.74(6) 1_455 .
O20 U2 Si8 100.45(6) . .
O18 U2 Si8 27.09(6) . .
O7 U2 Si8 30.10(5) . .
O10 U2 K1 127.16(6) . 2_566
O8 U2 K1 50.31(6) . 2_566
O2 U2 K1 47.43(6) 2_566 2_566
O28 U2 K1 52.16(6) 1_455 2_566
O20 U2 K1 114.32(6) . 2_566
O18 U2 K1 131.36(6) . 2_566
O7 U2 K1 117.50(5) . 2_566
Si8 U2 K1 130.291(19) . 2_566
O10 U2 K1 102.19(6) . 2_666
O8 U2 K1 76.56(6) . 2_666
O2 U2 K1 121.11(6) 2_566 2_666
O28 U2 K1 152.96(6) 1_455 2_666
O20 U2 K1 41.11(6) . 2_666
O18 U2 K1 37.65(6) . 2_666
O7 U2 K1 93.69(5) . 2_666
Si8 U2 K1 64.016(19) . 2_666
K1 U2 K1 125.18(2) 2_566 2_666
O10 U2 K4 47.65(6) . .
O8 U2 K4 130.17(6) . .
O2 U2 K4 114.11(6) 2_566 .
O28 U2 K4 138.76(6) 1_455 .
O20 U2 K4 50.75(6) . .
O18 U2 K4 62.43(6) . .
O7 U2 K4 80.90(5) . .
Si8 U2 K4 68.63(2) . .
K1 U2 K4 160.632(16) 2_566 .
K1 U2 K4 54.541(16) 2_666 .
O10 U2 K4 71.48(6) . 1_455
O8 U2 K4 106.16(6) . 1_455
O2 U2 K4 43.06(6) 2_566 1_455
O28 U2 K4 45.45(6) 1_455 1_455
O20 U2 K4 119.87(6) . 1_455
O18 U2 K4 159.09(6) . 1_455
O7 U2 K4 101.92(5) . 1_455
Si8 U2 K4 132.01(2) . 1_455
K1 U2 K4 56.045(16) 2_566 1_455
K1 U2 K4 160.975(16) 2_666 1_455
K4 U2 K4 117.01(2) . 1_455
O18 K1 O20 60.78(7) 2_666 2_666
O18 K1 O2 115.30(7) 2_666 .
O20 K1 O2 92.43(7) 2_666 .
O18 K1 O8 129.41(7) 2_666 2_566
O20 K1 O8 151.87(7) 2_666 2_566
O2 K1 O8 59.46(7) . 2_566
O18 K1 O8 144.47(7) 2_666 .
O20 K1 O8 85.75(7) 2_666 .
O2 K1 O8 74.88(7) . .
O8 K1 O8 85.70(7) 2_566 .
O18 K1 O28 73.44(7) 2_666 2_666
O20 K1 O28 104.49(7) 2_666 2_666
O2 K1 O28 57.10(6) . 2_666
O8 K1 O28 62.71(6) 2_566 2_666
O8 K1 O28 130.92(7) . 2_666
O18 K1 O19 65.46(7) 2_666 2_666
O20 K1 O19 85.08(7) 2_666 2_666
O2 K1 O19 176.57(7) . 2_666
O8 K1 O19 122.95(6) 2_566 2_666
O8 K1 O19 102.54(6) . 2_666
O28 K1 O19 125.82(6) 2_666 2_666
O18 K1 O14 103.17(7) 2_666 .
O20 K1 O14 125.25(7) 2_666 .
O2 K1 O14 136.38(7) . .
O8 K1 O14 80.71(6) 2_566 .
O8 K1 O14 85.87(6) . .
O28 K1 O14 121.18(6) 2_666 .
O19 K1 O14 44.80(6) 2_666 .
O18 K1 Si9 92.27(6) 2_666 .
O20 K1 Si9 98.34(5) 2_666 .
O2 K1 Si9 152.18(6) . .
O8 K1 Si9 106.56(5) 2_566 .
O8 K1 Si9 80.39(5) . .
O28 K1 Si9 141.82(5) 2_666 .
O19 K1 Si9 26.81(4) 2_666 .
O14 K1 Si9 26.99(4) . .
O18 K1 Si5 127.03(6) 2_666 .
O20 K1 Si5 66.26(5) 2_666 .
O2 K1 Si5 64.55(5) . .
O8 K1 Si5 97.54(5) 2_566 .
O8 K1 Si5 23.65(5) . .
O28 K1 Si5 120.52(5) 2_666 .
O19 K1 Si5 112.20(5) 2_666 .
O14 K1 Si5 107.91(5) . .
Si9 K1 Si5 96.54(3) . .
O18 K1 K4 66.77(5) 2_666 2_666
O20 K1 K4 56.07(5) 2_666 2_666
O2 K1 K4 50.65(5) . 2_666
O8 K1 K4 100.97(5) 2_566 2_666
O8 K1 K4 105.69(5) . 2_666
O28 K1 K4 51.72(5) 2_666 2_666
O19 K1 K4 128.92(5) 2_666 2_666
O14 K1 K4 168.38(5) . 2_666
Si9 K1 K4 152.21(3) . 2_666
Si5 K1 K4 83.36(2) . 2_666
O18 K1 Si9 81.20(5) 2_666 2_666
O20 K1 Si9 20.80(5) 2_666 2_666
O2 K1 Si9 79.24(5) . 2_666
O8 K1 Si9 135.49(5) 2_566 2_666
O8 K1 Si9 66.92(5) . 2_666
O28 K1 Si9 109.52(5) 2_666 2_666
O19 K1 Si9 97.71(5) 2_666 2_666
O14 K1 Si9 128.34(5) . 2_666
Si9 K1 Si9 102.71(3) . 2_666
Si5 K1 Si9 45.89(2) . 2_666
K4 K1 Si9 57.81(2) 2_666 2_666
O12 K2 O25 123.60(8) . 2_665
O12 K2 O17 127.01(7) . .
O25 K2 O17 93.62(7) 2_665 .
O12 K2 O27 131.45(8) . .
O25 K2 O27 83.01(7) 2_665 .
O17 K2 O27 84.50(7) . .
O12 K2 O30 77.47(7) . 2_665
O25 K2 O30 53.38(7) 2_665 2_665
O17 K2 O30 104.13(7) . 2_665
O27 K2 O30 135.59(7) . 2_665
O12 K2 O3 61.39(7) . .
O25 K2 O3 116.96(7) 2_665 .
O17 K2 O3 68.69(7) . .
O27 K2 O3 146.67(7) . .
O30 K2 O3 72.51(7) 2_665 .
O12 K2 O24 108.75(7) . .
O25 K2 O24 127.64(7) 2_665 .
O17 K2 O24 50.82(6) . .
O27 K2 O24 59.75(6) . .
O30 K2 O24 153.25(7) 2_665 .
O3 K2 O24 87.46(6) . .
O12 K2 O16 75.38(7) . 2_666
O25 K2 O16 134.91(7) 2_665 2_666
O17 K2 O16 105.67(7) . 2_666
O27 K2 O16 59.51(7) . 2_666
O30 K2 O16 147.96(7) 2_665 2_666
O3 K2 O16 108.02(7) . 2_666
O24 K2 O16 54.86(6) . 2_666
O12 K2 Si3 102.85(6) . 1_554
O25 K2 Si3 26.87(5) 2_665 1_554
O17 K2 Si3 95.97(5) . 1_554
O27 K2 Si3 109.88(5) . 1_554
O30 K2 Si3 27.05(5) 2_665 1_554
O3 K2 Si3 92.82(5) . 1_554
O24 K2 Si3 143.93(5) . 1_554
O16 K2 Si3 154.12(5) 2_666 1_554
O12 K2 Si10 125.72(6) . .
O25 K2 Si10 107.83(5) 2_665 .
O17 K2 Si10 25.63(5) . .
O27 K2 Si10 66.24(5) . .
O30 K2 Si10 129.74(5) 2_665 .
O3 K2 Si10 81.73(5) . .
O24 K2 Si10 26.20(4) . .
O16 K2 Si10 80.71(5) 2_666 .
Si3 K2 Si10 118.30(3) 1_554 .
O12 K2 K3 61.61(6) . .
O25 K2 K3 169.30(5) 2_665 .
O17 K2 K3 76.62(5) . .
O27 K2 K3 100.14(5) . .
O30 K2 K3 124.27(5) 2_665 .
O3 K2 K3 55.64(5) . .
O24 K2 K3 48.57(5) . .
O16 K2 K3 53.66(4) 2_666 .
Si3 K2 K3 148.31(3) 1_554 .
Si10 K2 K3 64.88(2) . .
O12 K2 Si6 126.70(6) . .
O25 K2 Si6 75.82(5) 2_665 .
O17 K2 Si6 23.27(5) . .
O27 K2 Si6 97.04(5) . .
O30 K2 Si6 81.46(5) 2_665 .
O3 K2 Si6 65.69(5) . .
O24 K2 Si6 74.07(4) . .
O16 K2 Si6 128.93(5) 2_666 .
Si3 K2 Si6 73.30(2) 1_554 .
Si10 K2 Si6 48.45(2) . .
K3 K2 Si6 93.61(3) . .
O13 K3 O24 81.01(7) 2_666 .
O13 K3 O1 126.65(7) 2_666 .
O24 K3 O1 152.14(7) . .
O13 K3 O21 52.08(7) 2_666 1_565
O24 K3 O21 132.97(7) . 1_565
O1 K3 O21 74.88(7) . 1_565
O13 K3 O16 68.87(7) 2_666 2_666
O24 K3 O16 58.98(6) . 2_666
O1 K3 O16 123.03(7) . 2_666
O21 K3 O16 100.62(7) 1_565 2_666
O13 K3 O14 105.27(7) 2_666 .
O24 K3 O14 74.14(7) . .
O1 K3 O14 98.35(7) . .
O21 K3 O14 111.56(7) 1_565 .
O16 K3 O14 133.11(7) 2_666 .
O13 K3 O3 170.81(7) 2_666 .
O24 K3 O3 89.88(7) . .
O1 K3 O3 62.38(7) . .
O21 K3 O3 137.08(7) 1_565 .
O16 K3 O3 105.40(7) 2_666 .
O14 K3 O3 73.05(6) . .
O13 K3 O12 127.96(7) 2_666 .
O24 K3 O12 100.21(7) . .
O1 K3 O12 61.72(6) . .
O21 K3 O12 110.62(6) 1_565 .
O16 K3 O12 68.02(6) 2_666 .
O14 K3 O12 125.33(6) . .
O3 K3 O12 52.38(6) . .
O13 K3 Si11 25.71(5) 2_666 1_565
O24 K3 Si11 106.59(5) . 1_565
O1 K3 Si11 101.21(5) . 1_565
O21 K3 Si11 26.39(5) 1_565 1_565
O16 K3 Si11 84.88(5) 2_666 1_565
O14 K3 Si11 109.60(5) . 1_565
O3 K3 Si11 163.47(5) . 1_565
O12 K3 Si11 123.54(5) . 1_565
O13 K3 K2 122.02(5) 2_666 .
O24 K3 K2 56.98(5) . .
O1 K3 K2 99.39(5) . .
O21 K3 K2 148.66(5) 1_565 .
O16 K3 K2 56.08(5) 2_666 .
O14 K3 K2 99.73(5) . .
O3 K3 K2 50.53(5) . .
O12 K3 K2 44.44(4) . .
Si11 K3 K2 140.93(3) 1_565 .
O13 K3 Si10 96.81(5) 2_666 .
O24 K3 Si10 20.71(5) . .
O1 K3 Si10 135.60(6) . .
O21 K3 Si10 145.27(5) 1_565 .
O16 K3 Si10 77.32(5) 2_666 .
O14 K3 Si10 56.72(5) . .
O3 K3 Si10 74.62(5) . .
O12 K3 Si10 100.79(5) . .
Si11 K3 Si10 120.92(3) 1_565 .
K2 K3 Si10 56.82(2) . .
O13 K3 U1 151.04(5) 2_666 2_566
O24 K3 U1 119.97(5) . 2_566
O1 K3 U1 33.62(5) . 2_566
O21 K3 U1 105.32(5) 1_565 2_566
O16 K3 U1 103.35(5) 2_666 2_566
O14 K3 U1 100.02(5) . 2_566
O3 K3 U1 35.70(4) . 2_566
O12 K3 U1 35.33(4) . 2_566
Si11 K3 U1 130.04(3) 1_565 2_566
K2 K3 U1 65.949(18) . 2_566
Si10 K3 U1 108.89(2) . 2_566
O29 K4 O23 126.22(7) . .
O29 K4 O2 88.36(7) . 2_666
O23 K4 O2 86.46(7) . 2_666
O29 K4 O22 50.15(7) . .
O23 K4 O22 117.85(7) . .
O2 K4 O22 138.44(7) 2_666 .
O29 K4 O28 83.03(7) . .
O23 K4 O28 133.57(7) . .
O2 K4 O28 56.13(6) 2_666 .
O22 K4 O28 108.57(7) . .
O29 K4 O10 132.09(7) . .
O23 K4 O10 72.76(7) . .
O2 K4 O10 139.39(7) 2_666 .
O22 K4 O10 81.95(7) . .
O28 K4 O10 116.68(7) . .
O29 K4 O4 71.17(7) . 2_666
O23 K4 O4 65.39(6) . 2_666
O2 K4 O4 49.20(6) 2_666 2_666
O22 K4 O4 108.16(7) . 2_666
O28 K4 O4 100.06(6) . 2_666
O10 K4 O4 136.82(7) . 2_666
O29 K4 O20 170.74(7) . .
O23 K4 O20 49.11(6) . .
O2 K4 O20 83.45(7) 2_666 .
O22 K4 O20 138.10(7) . .
O28 K4 O20 95.88(6) . .
O10 K4 O20 56.48(6) . .
O4 K4 O20 100.07(6) 2_666 .
O29 K4 Si1 87.10(5) . 1_655
O23 K4 Si1 67.29(5) . 1_655
O2 K4 Si1 25.49(5) 2_666 1_655
O22 K4 Si1 132.38(5) . 1_655
O28 K4 Si1 81.26(5) . 1_655
O10 K4 Si1 136.35(5) . 1_655
O4 K4 Si1 26.47(4) 2_666 1_655
O20 K4 Si1 83.65(5) . 1_655
O29 K4 Si12 25.08(5) . .
O23 K4 Si12 130.37(5) . .
O2 K4 Si12 112.70(5) 2_666 .
O22 K4 Si12 25.86(5) . .
O28 K4 Si12 92.09(5) . .
O10 K4 Si12 107.28(5) . .
O4 K4 Si12 92.42(5) 2_666 .
O20 K4 Si12 163.75(5) . .
Si1 K4 Si12 111.62(3) 1_655 .
O29 K4 Si9 148.79(6) . .
O23 K4 Si9 24.66(5) . .
O2 K4 Si9 80.83(5) 2_666 .
O22 K4 Si9 134.92(5) . .
O28 K4 Si9 113.63(5) . .
O10 K4 Si9 65.66(5) . .
O4 K4 Si9 79.74(5) 2_666 .
O20 K4 Si9 24.95(4) . .
Si1 K4 Si9 70.70(3) 1_655 .
Si12 K4 Si9 153.99(3) . .
O29 K4 K1 128.39(6) . 2_666
O23 K4 K1 83.65(5) . 2_666
O2 K4 K1 48.40(5) 2_666 2_666
O22 K4 K1 155.16(5) . 2_666
O28 K4 K1 51.64(5) . 2_666
O10 K4 K1 93.94(5) . 2_666
O4 K4 K1 91.64(5) 2_666 2_666
O20 K4 K1 47.07(4) . 2_666
Si1 K4 K1 65.32(2) 1_655 2_666
Si12 K4 K1 143.61(3) . 2_666
Si9 K4 K1 62.00(2) . 2_666
O2 Si1 O5 114.05(13) 2_566 2_566
O2 Si1 O4 108.00(13) 2_566 2_566
O5 Si1 O4 107.80(13) 2_566 2_566
O2 Si1 O14 112.75(13) 2_566 .
O5 Si1 O14 104.61(13) 2_566 .
O4 Si1 O14 109.47(13) 2_566 .
O2 Si1 K4 54.71(9) 2_566 1_455
O5 Si1 K4 100.94(10) 2_566 1_455
O4 Si1 K4 61.95(9) 2_566 1_455
O14 Si1 K4 154.45(10) . 1_455
O1 Si2 O6 112.88(13) 2_566 .
O1 Si2 O7 111.53(13) 2_566 2_556
O6 Si2 O7 106.15(13) . 2_556
O1 Si2 O13 113.31(13) 2_566 .
O6 Si2 O13 108.35(13) . .
O7 Si2 O13 104.01(12) 2_556 .
O3 Si3 O4 113.78(13) 2_566 .
O3 Si3 O30 116.16(13) 2_566 2_666
O4 Si3 O30 105.30(13) . 2_666
O3 Si3 O25 110.87(13) 2_566 2_666
O4 Si3 O25 107.06(13) . 2_666
O30 Si3 O25 102.72(13) 2_666 2_666
O3 Si3 K2 119.62(9) 2_566 1_556
O4 Si3 K2 126.50(10) . 1_556
O30 Si3 K2 53.30(9) 2_666 1_556
O25 Si3 K2 50.79(9) 2_666 1_556
O3 Si3 K2 44.65(9) 2_566 2_566
O4 Si3 K2 121.23(10) . 2_566
O30 Si3 K2 72.26(9) 2_666 2_566
O25 Si3 K2 131.23(9) 2_666 2_566
K2 Si3 K2 99.55(3) 1_556 2_566
O10 Si4 O11 110.44(14) . .
O10 Si4 O9 112.67(13) . .
O11 Si4 O9 107.20(13) . .
O10 Si4 O29 112.81(13) . 1_455
O11 Si4 O29 109.58(13) . 1_455
O9 Si4 O29 103.81(13) . 1_455
O10 Si4 K4 52.55(9) . .
O11 Si4 K4 80.34(10) . .
O9 Si4 K4 82.80(9) . .
O29 Si4 K4 165.23(9) 1_455 .
O8 Si5 O5 111.65(13) . .
O8 Si5 O6 110.00(13) . .
O5 Si5 O6 107.32(13) . .
O8 Si5 O19 112.51(13) . .
O5 Si5 O19 105.92(13) . .
O6 Si5 O19 109.22(13) . .
O8 Si5 K1 50.32(9) . .
O5 Si5 K1 85.49(9) . .
O6 Si5 K1 160.16(9) . .
O19 Si5 K1 80.60(9) . .
O27 Si6 O11 111.94(13) 2_665 .
O27 Si6 O17 111.22(13) 2_665 .
O11 Si6 O17 107.09(13) . .
O27 Si6 O30 111.40(13) 2_665 1_455
O11 Si6 O30 112.13(13) . 1_455
O17 Si6 O30 102.60(13) . 1_455
O27 Si6 K2 92.15(9) 2_665 .
O11 Si6 K2 148.66(10) . .
O17 Si6 K2 43.11(8) . .
O30 Si6 K2 74.39(9) 1_455 .
O27 Si6 K2 40.66(9) 2_665 2_665
O11 Si6 K2 99.45(10) . 2_665
O17 Si6 K2 79.46(9) . 2_665
O30 Si6 K2 145.71(9) 1_455 2_665
K2 Si6 K2 85.70(2) . 2_665
O12 Si7 O26 112.19(14) . 2_665
O12 Si7 O9 105.40(13) . 1_565
O26 Si7 O9 110.87(13) 2_665 1_565
O12 Si7 O22 112.97(13) . 1_565
O26 Si7 O22 108.56(13) 2_665 1_565
O9 Si7 O22 106.70(13) 1_565 1_565
O12 Si7 U1 35.33(9) . 2_566
O26 Si7 U1 118.99(10) 2_665 2_566
O9 Si7 U1 70.75(9) 1_565 2_566
O22 Si7 U1 130.06(9) 1_565 2_566
O12 Si7 K2 34.51(9) . .
O26 Si7 K2 96.90(10) 2_665 .
O9 Si7 K2 139.26(9) 1_565 .
O22 Si7 K2 91.06(9) 1_565 .
U1 Si7 K2 69.83(2) 2_566 .
O18 Si8 O15 117.28(13) . .
O18 Si8 O7 102.63(12) . .
O15 Si8 O7 109.44(13) . .
O18 Si8 O21 112.45(13) . .
O15 Si8 O21 107.42(13) . .
O7 Si8 O21 107.11(13) . .
O18 Si8 U2 41.44(9) . .
O15 Si8 U2 129.96(10) . .
O7 Si8 U2 61.19(8) . .
O21 Si8 U2 122.48(9) . .
O20 Si9 O19 111.70(13) . 2_666
O20 Si9 O23 108.95(13) . .
O19 Si9 O23 112.05(13) 2_666 .
O20 Si9 O14 112.80(13) . .
O19 Si9 O14 103.16(13) 2_666 .
O23 Si9 O14 108.06(13) . .
O20 Si9 K1 73.84(9) . .
O19 Si9 K1 65.96(9) 2_666 .
O23 Si9 K1 177.16(9) . .
O14 Si9 K1 70.89(9) . .
O20 Si9 K4 60.58(9) . .
O19 Si9 K4 118.66(9) 2_666 .
O23 Si9 K4 49.90(9) . .
O14 Si9 K4 137.32(10) . .
K1 Si9 K4 132.65(3) . .
O20 Si9 K1 40.32(9) . 2_666
O19 Si9 K1 77.55(9) 2_666 2_666
O23 Si9 K1 104.45(9) . 2_666
O14 Si9 K1 144.21(9) . 2_666
K1 Si9 K1 77.29(3) . 2_666
K4 Si9 K1 60.20(2) . 2_666
O24 Si10 O17 108.41(13) . .
O24 Si10 O23 112.31(13) . .
O17 Si10 O23 111.45(13) . .
O24 Si10 O25 113.75(13) . .
O17 Si10 O25 105.53(13) . .
O23 Si10 O25 105.21(13) . .
O24 Si10 K2 62.19(9) . .
O17 Si10 K2 49.16(8) . .
O23 Si10 K2 144.29(10) . .
O25 Si10 K2 108.97(9) . .
O24 Si10 K3 39.30(9) . .
O17 Si10 K3 84.56(9) . .
O23 Si10 K3 94.23(9) . .
O25 Si10 K3 152.47(9) . .
K2 Si10 K3 58.31(2) . .
O28 Si11 O15 112.32(13) . 2_656
O28 Si11 O21 111.67(13) . .
O15 Si11 O21 107.89(13) 2_656 .
O28 Si11 O13 112.44(13) . 2_656
O15 Si11 O13 108.46(13) 2_656 2_656
O21 Si11 O13 103.58(12) . 2_656
O28 Si11 K3 129.71(10) . 1_545
O15 Si11 K3 117.90(10) 2_656 1_545
O21 Si11 K3 54.96(9) . 1_545
O13 Si11 K3 48.70(8) 2_656 1_545
O28 Si11 K4 48.62(9) . .
O15 Si11 K4 151.07(10) 2_656 .
O21 Si11 K4 69.95(8) . .
O13 Si11 K4 99.85(9) 2_656 .
K3 Si11 K4 85.29(3) 1_545 .
O16 Si12 O26 110.05(13) 2_656 .
O16 Si12 O22 112.03(13) 2_656 .
O26 Si12 O22 108.81(13) . .
O16 Si12 O29 113.31(13) 2_656 .
O26 Si12 O29 110.82(13) . .
O22 Si12 O29 101.50(13) . .
O16 Si12 K4 115.38(10) 2_656 .
O26 Si12 K4 134.54(10) . .
O22 Si12 K4 55.11(9) . .
O29 Si12 K4 48.47(9) . .
Si2 O1 U1 138.74(14) 2_566 2_566
Si2 O1 K3 120.41(12) 2_566 .
U1 O1 K3 99.45(8) 2_566 .
Si1 O2 U2 133.13(14) 2_566 2_566
Si1 O2 K1 125.21(12) 2_566 .
U2 O2 K1 97.42(8) 2_566 .
Si1 O2 K4 99.80(11) 2_566 2_666
U2 O2 K4 105.88(8) 2_566 2_666
K1 O2 K4 80.95(6) . 2_666
Si3 O3 U1 129.97(14) 2_566 2_566
Si3 O3 K2 113.08(12) 2_566 .
U1 O3 K2 103.75(8) 2_566 .
Si3 O3 K3 130.16(12) 2_566 .
U1 O3 K3 91.25(7) 2_566 .
K2 O3 K3 73.83(6) . .
Si3 O4 Si1 137.56(16) . 2_566
Si3 O4 K4 115.55(12) . 2_666
Si1 O4 K4 91.58(10) 2_566 2_666
Si1 O5 Si5 146.37(16) 2_566 .
Si5 O6 Si2 140.01(16) . .
Si8 O7 Si2 136.92(15) . 2_556
Si8 O7 U2 88.70(9) . .
Si2 O7 U2 133.93(12) 2_556 .
Si5 O8 U2 129.05(13) . .
Si5 O8 K1 117.27(12) . 2_566
U2 O8 K1 94.78(8) . 2_566
Si5 O8 K1 106.03(11) . .
U2 O8 K1 110.01(8) . .
K1 O8 K1 94.30(7) 2_566 .
Si7 O9 Si4 152.37(16) 1_545 .
Si4 O10 U2 153.20(15) . .
Si4 O10 K4 103.99(11) . .
U2 O10 K4 100.96(8) . .
Si6 O11 Si4 158.40(18) . .
Si7 O12 U1 120.85(13) . 2_566
Si7 O12 K2 125.71(13) . .
U1 O12 K2 113.41(9) 2_566 .
Si7 O12 K3 109.84(12) . .
U1 O12 K3 86.48(7) 2_566 .
K2 O12 K3 73.95(6) . .
Si2 O13 Si11 122.01(15) . 2_656
Si2 O13 K3 129.93(12) . 2_666
Si11 O13 K3 105.59(11) 2_656 2_666
Si1 O14 Si9 131.61(16) . .
Si1 O14 K3 114.15(11) . .
Si9 O14 K3 111.87(11) . .
Si1 O14 K1 96.37(10) . .
Si9 O14 K1 82.12(9) . .
K3 O14 K1 108.95(7) . .
Si8 O15 Si11 164.91(18) . 2_656
Si12 O16 U1 139.71(14) 2_656 .
Si12 O16 K3 117.21(12) 2_656 2_666
U1 O16 K3 102.13(8) . 2_666
Si12 O16 K2 109.60(12) 2_656 2_666
U1 O16 K2 90.87(7) . 2_666
K3 O16 K2 70.26(5) 2_666 2_666
Si10 O17 Si6 138.51(16) . .
Si10 O17 K2 105.21(11) . .
Si6 O17 K2 113.62(11) . .
Si8 O18 U2 111.47(12) . .
Si8 O18 K1 134.08(13) . 2_666
U2 O18 K1 111.55(9) . 2_666
Si9 O19 Si5 136.84(16) 2_666 .
Si9 O19 K1 87.23(10) 2_666 2_666
Si5 O19 K1 121.01(11) . 2_666
Si9 O20 U2 133.45(14) . .
Si9 O20 K1 118.88(12) . 2_666
U2 O20 K1 107.67(8) . 2_666
Si9 O20 K4 94.46(10) . .
U2 O20 K4 96.66(8) . .
K1 O20 K4 76.86(6) 2_666 .
Si8 O21 Si11 126.67(15) . .
Si8 O21 K3 131.97(12) . 1_545
Si11 O21 K3 98.65(10) . 1_545
Si7 O22 Si12 134.88(16) 1_545 .
Si7 O22 K4 125.87(12) 1_545 .
Si12 O22 K4 99.03(11) . .
Si9 O23 Si10 132.91(16) . .
Si9 O23 K4 105.44(11) . .
Si10 O23 K4 121.65(12) . .
Si10 O24 U1 127.81(13) . 2_666
Si10 O24 K3 119.98(12) . .
U1 O24 K3 111.04(9) 2_666 .
Si10 O24 K2 91.61(10) . .
U1 O24 K2 91.80(7) 2_666 .
K3 O24 K2 74.45(6) . .
Si10 O25 Si3 126.07(15) . 2_666
Si10 O25 K2 129.25(12) . 2_665
Si3 O25 K2 102.33(11) 2_666 2_665
Si12 O26 Si7 161.22(18) . 2_665
Si6 O27 U1 139.17(14) 2_665 2_666
Si6 O27 K2 118.01(12) 2_665 .
U1 O27 K2 102.73(9) 2_666 .
Si11 O28 U2 137.69(14) . 1_655
Si11 O28 K1 121.40(12) . 2_666
U2 O28 K1 92.33(8) 1_655 2_666
Si11 O28 K4 108.80(12) . .
U2 O28 K4 102.99(8) 1_655 .
K1 O28 K4 76.65(6) 2_666 .
Si12 O29 Si4 128.16(15) . 1_655
Si12 O29 K4 106.44(11) . .
Si4 O29 K4 123.67(12) 1_655 .
Si3 O30 Si6 123.85(15) 2_666 1_655
Si3 O30 K2 99.64(11) 2_666 2_665
Si6 O30 K2 135.37(13) 1_655 2_665

loop_
_geom_bond_atom_site_label_1
_geom_bond_atom_site_label_2
_geom_bond_distance
_geom_bond_site_symmetry_2
U1 O1 2.214(2) 2_566
U1 O27 2.221(2) 2_666
U1 O16 2.265(2) .
U1 O24 2.273(2) 2_666
U1 O12 2.286(2) 2_566
U1 O3 2.302(2) 2_566
U1 Si7 3.3932(9) 2_566
U1 K3 3.9446(9) 2_566
U1 K2 3.9772(8) 2_666
U1 K2 4.1502(8) 2_566
U1 K3 4.2400(9) 2_666
U2 O10 2.235(2) .
U2 O8 2.258(2) .
U2 O2 2.282(2) 2_566
U2 O28 2.285(2) 1_455
U2 O20 2.285(2) .
U2 O18 2.313(2) .
U2 O7 2.851(2) .
U2 Si8 3.2524(9) .
U2 K1 3.9307(8) 2_566
U2 K1 4.2008(8) 2_666
U2 K4 4.2137(9) .
U2 K4 4.2532(9) 1_455
K1 O18 2.759(2) 2_666
K1 O20 2.899(3) 2_666
K1 O2 2.919(2) .
K1 O8 3.035(3) 2_566
K1 O8 3.065(2) .
K1 O28 3.107(3) 2_666
K1 O19 3.275(2) 2_666
K1 O14 3.416(3) .
K1 Si9 3.5817(12) .
K1 Si5 3.8269(11) .
K1 K4 3.8555(12) 2_666
K1 Si9 3.9229(12) 2_666
K2 O12 2.673(3) .
K2 O25 2.810(2) 2_665
K2 O17 2.829(2) .
K2 O27 2.846(3) .
K2 O30 2.881(2) 2_665
K2 O3 2.949(2) .
K2 O24 3.193(2) .
K2 O16 3.235(3) 2_666
K2 Si3 3.5425(12) 1_554
K2 Si10 3.6087(11) .
K2 K3 3.6689(11) .
K2 Si6 3.7931(11) .
K3 O13 2.844(2) 2_666
K3 O24 2.855(3) .
K3 O1 2.921(3) .
K3 O21 3.020(2) 1_565
K3 O16 3.140(2) 2_666
K3 O14 3.149(3) .
K3 O3 3.153(3) .
K3 O12 3.359(3) .
K3 Si11 3.6462(12) 1_565
K3 Si10 3.9041(12) .
K3 U1 3.9446(9) 2_566
K4 O29 2.893(2) .
K4 O23 2.984(3) .
K4 O2 3.019(3) 2_666
K4 O22 3.078(3) .
K4 O28 3.110(3) .
K4 O10 3.172(3) .
K4 O4 3.218(3) 2_666
K4 O20 3.285(3) .
K4 Si1 3.6445(12) 1_655
K4 Si12 3.7062(12) .
K4 Si9 3.7600(12) .
K4 K1 3.8555(12) 2_666
Si1 O2 1.591(2) 2_566
Si1 O5 1.608(3) 2_566
Si1 O4 1.625(3) 2_566
Si1 O14 1.636(3) .
Si1 K4 3.6445(12) 1_455
Si2 O1 1.591(3) 2_566
Si2 O6 1.619(2) .
Si2 O7 1.636(2) 2_556
Si2 O13 1.637(3) .
Si3 O3 1.590(2) 2_566
Si3 O4 1.624(2) .
Si3 O30 1.634(3) 2_666
Si3 O25 1.639(3) 2_666
Si3 K2 3.5425(12) 1_556
Si3 K2 3.8599(11) 2_566
Si4 O10 1.591(2) .
Si4 O11 1.611(2) .
Si4 O9 1.626(2) .
Si4 O29 1.639(3) 1_455
Si5 O8 1.597(2) .
Si5 O5 1.616(3) .
Si5 O6 1.617(2) .
Si5 O19 1.633(3) .
Si6 O27 1.589(3) 2_665
Si6 O11 1.607(2) .
Si6 O17 1.635(2) .
Si6 O30 1.637(3) 1_455
Si6 K2 3.8561(12) 2_665
Si7 O12 1.596(2) .
Si7 O26 1.617(3) 2_665
Si7 O9 1.622(3) 1_565
Si7 O22 1.630(3) 1_565
Si7 U1 3.3932(9) 2_566
Si8 O18 1.592(2) .
Si8 O15 1.607(2) .
Si8 O7 1.632(2) .
Si8 O21 1.639(3) .
Si9 O20 1.591(2) .
Si9 O19 1.617(3) 2_666
Si9 O23 1.627(2) .
Si9 O14 1.641(3) .
Si9 K1 3.9229(12) 2_666
Si10 O24 1.594(2) .
Si10 O17 1.618(2) .
Si10 O23 1.631(2) .
Si10 O25 1.639(3) .
Si11 O28 1.591(2) .
Si11 O15 1.614(2) 2_656
Si11 O21 1.640(3) .
Si11 O13 1.642(3) 2_656
Si11 K3 3.6462(12) 1_545
Si12 O16 1.594(2) 2_656
Si12 O26 1.616(3) .
Si12 O22 1.637(3) .
Si12 O29 1.638(2) .
O1 Si2 1.591(3) 2_566
O1 U1 2.214(2) 2_566
O2 Si1 1.592(2) 2_566
O2 U2 2.282(2) 2_566
O2 K4 3.019(3) 2_666
O3 Si3 1.590(2) 2_566
O3 U1 2.302(2) 2_566
O4 Si1 1.625(3) 2_566
O4 K4 3.218(3) 2_666
O5 Si1 1.608(3) 2_566
O7 Si2 1.636(2) 2_556
O8 K1 3.035(3) 2_566
O9 Si7 1.622(3) 1_545
O12 U1 2.286(2) 2_566
O13 Si11 1.643(3) 2_656
O13 K3 2.844(2) 2_666
O15 Si11 1.614(2) 2_656
O16 Si12 1.594(2) 2_656
O16 K3 3.140(2) 2_666
O16 K2 3.235(3) 2_666
O18 K1 2.759(2) 2_666
O19 Si9 1.617(2) 2_666
O19 K1 3.275(2) 2_666
O20 K1 2.899(2) 2_666
O21 K3 3.020(2) 1_545
O22 Si7 1.630(3) 1_545
O24 U1 2.273(2) 2_666
O25 Si3 1.639(2) 2_666
O25 K2 2.810(2) 2_665
O26 Si7 1.617(3) 2_665
O27 Si6 1.589(3) 2_665
O27 U1 2.221(2) 2_666
O28 U2 2.285(2) 1_655
O28 K1 3.107(3) 2_666
O29 Si4 1.639(2) 1_655
O30 Si3 1.634(3) 2_666
O30 Si6 1.637(3) 1_655
O30 K2 2.881(2) 2_665
